data_4038468
loop_
_publ_author_name
'Furuya, Shohei'
'Kanemoto, Kazuya'
'Fukuzawa, Shin-Ichi'

_publ_section_title
;
 Copper-Catalyzed Asymmetric 1,3-Dipolar Cycloaddition of Imino Esters to
 Unsaturated Sultones.
;
_journal_name_full 'The Journal of organic chemistry'
_journal_paper_doi 10.1021/acs.joc.0c01023
_journal_year 2020
_chemical_absolute_configuration ad
_chemical_formula_moiety 'C11 H13 N O5 S2'
_chemical_formula_sum 'C11 H13 N O5 S2'
_chemical_formula_weight 303.34
_space_group_crystal_system orthorhombic
_space_group_IT_number 19
_space_group_name_Hall 'P 2ac 2ab'
_space_group_name_H-M_alt 'P 21 21 21'
_atom_sites_solution_hydrogens geom
_audit_creation_method SHELXL-2014/7
_cell_angle_alpha 90
_cell_angle_beta 90
_cell_angle_gamma 90
_cell_formula_units_Z 4
_cell_length_a 6.043(2)
_cell_length_b 7.662(2)
_cell_length_c 27.127(8)
_cell_measurement_reflns_used 2904
_cell_measurement_temperature 93(2)
_cell_measurement_theta_max 31.4970
_cell_measurement_theta_min 3.4542
_cell_volume 1256.0(6)
_computing_structure_refinement 'SHELXL-2014/7 (Sheldrick, 2014)'
_diffrn_ambient_temperature 93(2)
_diffrn_detector_area_resol_mean 28.5714
_diffrn_measured_fraction_theta_full 0.953
_diffrn_measured_fraction_theta_max 0.948
_diffrn_measurement_device_type Saturn724+
_diffrn_measurement_method '4x4 bin mode'
_diffrn_radiation_type MoK\a
_diffrn_radiation_wavelength 0.71075
_diffrn_reflns_av_R_equivalents 0.0457
_diffrn_reflns_av_unetI/netI 0.0630
_diffrn_reflns_Laue_measured_fraction_full 0.953
_diffrn_reflns_Laue_measured_fraction_max 0.948
_diffrn_reflns_limit_h_max 7
_diffrn_reflns_limit_h_min -7
_diffrn_reflns_limit_k_max 9
_diffrn_reflns_limit_k_min -9
_diffrn_reflns_limit_l_max 35
_diffrn_reflns_limit_l_min -31
_diffrn_reflns_number 8075
_diffrn_reflns_point_group_measured_fraction_full 0.920
_diffrn_reflns_point_group_measured_fraction_max 0.910
_diffrn_reflns_theta_full 25.242
_diffrn_reflns_theta_max 27.477
_diffrn_reflns_theta_min 3.454
_diffrn_source 'Rotating Anode'
_exptl_absorpt_coefficient_mu 0.440
_exptl_absorpt_correction_T_max 1.000
_exptl_absorpt_correction_T_min 0.797
_exptl_absorpt_correction_type multi-scan
_exptl_crystal_colour colorless
_exptl_crystal_density_diffrn 1.604
_exptl_crystal_description prism
_exptl_crystal_F_000 632
_exptl_crystal_size_max 0.240
_exptl_crystal_size_mid 0.200
_exptl_crystal_size_min 0.050
_refine_diff_density_max 0.479
_refine_diff_density_min -0.692
_refine_diff_density_rms 0.120
_refine_ls_abs_structure_details
;
 Flack x determined using 685 quotients [(I+)-(I-)]/[(I+)+(I-)]
 (Parsons, Flack and Wagner, Acta Cryst. B69 (2013) 249-259).
;
_refine_ls_abs_structure_Flack -0.06(6)
_refine_ls_extinction_method none
_refine_ls_goodness_of_fit_ref 1.050
_refine_ls_hydrogen_treatment constr
_refine_ls_matrix_type full
_refine_ls_number_parameters 172
_refine_ls_number_reflns 2619
_refine_ls_number_restraints 0
_refine_ls_restrained_S_all 1.050
_refine_ls_R_factor_all 0.0675
_refine_ls_R_factor_gt 0.0574
_refine_ls_shift/su_max 0.000
_refine_ls_shift/su_mean 0.000
_refine_ls_structure_factor_coef Fsqd
_refine_ls_weighting_details 'w=1/[\s^2^(Fo^2^)+(0.1000P)^2^] where P=(Fo^2^+2Fc^2^)/3'
_refine_ls_weighting_scheme calc
_refine_ls_wR_factor_gt 0.1470
_refine_ls_wR_factor_ref 0.1577
_reflns_Friedel_coverage 0.626
_reflns_Friedel_fraction_full 0.870
_reflns_Friedel_fraction_max 0.856
_reflns_number_gt 2159
_reflns_number_total 2619
_reflns_threshold_expression 'I > 2\s(I)'
_cod_data_source_file jo0c01023_si_002.cif
_cod_data_source_block sf-07042
_cod_original_cell_volume 1256.0(7)
_cod_database_code 4038468
_shelx_shelxl_version_number 2014/7
_shelx_space_group_comment
;
The symmetry employed for this shelxl refinement is uniquely defined
by the following loop, which should always be used as a source of
symmetry information in preference to the above space-group names.
They are only intended as comments.
;
_shelx_estimated_absorpt_t_min 0.902
_shelx_estimated_absorpt_t_max 0.978

loop_
_space_group_symop_operation_xyz
'x, y, z'
'-x+1/2, -y, z+1/2'
'x+1/2, -y+1/2, -z'
'-x, y+1/2, -z+1/2'

loop_
_atom_site_label
_atom_site_type_symbol
_atom_site_fract_x
_atom_site_fract_y
_atom_site_fract_z
_atom_site_U_iso_or_equiv
_atom_site_adp_type
_atom_site_occupancy
_atom_site_site_symmetry_order
_atom_site_calc_flag
_atom_site_refinement_flags_posn
_atom_site_refinement_flags_adp
_atom_site_refinement_flags_occupancy
_atom_site_disorder_assembly
_atom_site_disorder_group
N1 N 1.0883(8) 0.7855(6) 0.67164(15) 0.0147(10) Uani 1 1 d . . . . .
H13 H 1.2169 0.8249 0.6820 0.018 Uiso 1 1 calc R U . . .
S1 S 0.6634(2) 0.64845(17) 0.74180(4) 0.0153(3) Uani 1 1 d . . . . .
S2 S 1.0387(3) 1.08234(19) 0.59855(5) 0.0221(4) Uani 1 1 d . . . . .
O1 O 0.7894(7) 0.4691(5) 0.73408(13) 0.0173(9) Uani 1 1 d . . . . .
O2 O 0.4336(6) 0.6143(5) 0.74902(12) 0.0181(9) Uani 1 1 d . . . . .
O3 O 0.7827(7) 0.7418(5) 0.77891(12) 0.0202(10) Uani 1 1 d . . . . .
O4 O 0.9984(7) 0.6215(6) 0.55784(12) 0.0249(10) Uani 1 1 d . . . . .
O5 O 1.3366(7) 0.6502(6) 0.58954(12) 0.0239(9) Uani 1 1 d . . . . .
C1 C 1.0491(10) 0.6164(7) 0.64684(16) 0.0140(11) Uani 1 1 d . . . . .
H3 H 1.1380 0.5233 0.6635 0.017 Uiso 1 1 calc R U . . .
C2 C 0.7995(9) 0.5737(7) 0.65172(17) 0.0155(11) Uani 1 1 d . . . . .
H4 H 0.7296 0.5623 0.6185 0.019 Uiso 1 1 calc R U . . .
C3 C 0.7551(10) 0.4126(7) 0.68269(18) 0.0190(12) Uani 1 1 d . . . . .
H1 H 0.6016 0.3708 0.6778 0.023 Uiso 1 1 calc R U . . .
H2 H 0.8588 0.3174 0.6739 0.023 Uiso 1 1 calc R U . . .
C4 C 0.6995(9) 0.7306(7) 0.68027(18) 0.0158(12) Uani 1 1 d . . . . .
H5 H 0.5553 0.7683 0.6656 0.019 Uiso 1 1 calc R U . . .
C5 C 0.8765(9) 0.8756(7) 0.67581(17) 0.0163(12) Uani 1 1 d . . . . .
H6 H 0.8757 0.9487 0.7063 0.020 Uiso 1 1 calc R U . . .
C6 C 0.8267(10) 0.9889(7) 0.63170(19) 0.0180(12) Uani 1 1 d . . . . .
C7 C 0.6265(11) 1.0475(7) 0.61544(19) 0.0230(14) Uani 1 1 d . . . . .
H10 H 0.4894 1.0124 0.6294 0.028 Uiso 1 1 calc R U . . .
C8 C 0.6447(12) 1.1675(8) 0.5752(2) 0.0261(14) Uani 1 1 d . . . . .
H11 H 0.5215 1.2194 0.5591 0.031 Uiso 1 1 calc R U . . .
C9 C 0.8578(12) 1.1982(7) 0.5628(2) 0.0254(14) Uani 1 1 d . . . . .
H12 H 0.9020 1.2752 0.5372 0.030 Uiso 1 1 calc R U . . .
C10 C 1.1192(10) 0.6303(7) 0.59252(17) 0.0167(12) Uani 1 1 d . . . . .
C11 C 1.4224(11) 0.6850(9) 0.54031(19) 0.0304(15) Uani 1 1 d . . . . .
H7 H 1.5836 0.6977 0.5418 0.046 Uiso 1 1 calc R U . . .
H8 H 1.3845 0.5879 0.5184 0.046 Uiso 1 1 calc R U . . .
H9 H 1.3568 0.7930 0.5276 0.046 Uiso 1 1 calc R U . . .

loop_
_atom_site_aniso_label
_atom_site_aniso_U_11
_atom_site_aniso_U_22
_atom_site_aniso_U_33
_atom_site_aniso_U_23
_atom_site_aniso_U_13
_atom_site_aniso_U_12
N1 0.012(2) 0.012(2) 0.020(2) -0.0040(15) -0.0049(17) -0.0043(19)
S1 0.0170(7) 0.0118(6) 0.0171(5) 0.0002(4) 0.0019(5) 0.0001(6)
S2 0.0241(9) 0.0177(7) 0.0244(6) 0.0038(5) 0.0032(6) 0.0002(7)
O1 0.019(2) 0.0119(18) 0.0205(18) 0.0005(13) 0.0019(15) 0.0018(17)
O2 0.011(2) 0.020(2) 0.0233(19) 0.0000(14) 0.0035(15) -0.0038(17)
O3 0.026(3) 0.017(2) 0.0174(17) -0.0026(14) 0.0015(15) -0.0064(18)
O4 0.027(3) 0.030(2) 0.0181(17) -0.0002(15) -0.0002(17) -0.005(2)
O5 0.017(2) 0.040(2) 0.0144(17) 0.0029(16) 0.0009(15) 0.004(2)
C1 0.015(3) 0.010(3) 0.017(2) 0.0002(17) 0.0004(19) -0.001(2)
C2 0.021(3) 0.012(2) 0.014(2) -0.0004(18) -0.001(2) 0.002(2)
C3 0.026(3) 0.017(3) 0.014(2) 0.0014(19) 0.001(2) -0.002(3)
C4 0.016(3) 0.009(2) 0.022(2) 0.0020(19) -0.003(2) 0.000(2)
C5 0.021(3) 0.014(3) 0.013(2) -0.0017(18) 0.000(2) 0.001(2)
C6 0.021(3) 0.009(2) 0.025(3) -0.0060(19) 0.001(2) -0.001(3)
C7 0.028(4) 0.020(3) 0.022(2) -0.001(2) -0.007(2) 0.001(3)
C8 0.033(4) 0.016(3) 0.030(3) 0.001(2) -0.004(3) 0.001(3)
C9 0.036(4) 0.013(3) 0.028(3) 0.004(2) 0.007(3) 0.001(3)
C10 0.021(3) 0.014(3) 0.015(2) -0.0020(18) 0.002(2) 0.001(2)
C11 0.024(3) 0.048(4) 0.019(2) 0.006(3) 0.002(2) -0.003(3)

loop_
_atom_type_symbol
_atom_type_description
_atom_type_scat_dispersion_real
_atom_type_scat_dispersion_imag
_atom_type_scat_source
C C 0.0033 0.0016 'International Tables Vol C Tables 4.2.6.8 and 6.1.1.4'
H H 0.0000 0.0000 'International Tables Vol C Tables 4.2.6.8 and 6.1.1.4'
N N 0.0061 0.0033 'International Tables Vol C Tables 4.2.6.8 and 6.1.1.4'
O O 0.0106 0.0060 'International Tables Vol C Tables 4.2.6.8 and 6.1.1.4'
S S 0.1246 0.1234 'International Tables Vol C Tables 4.2.6.8 and 6.1.1.4'

loop_
_geom_angle_atom_site_label_1
_geom_angle_atom_site_label_2
_geom_angle_atom_site_label_3
_geom_angle
_geom_angle_site_symmetry_1
_geom_angle_site_symmetry_3
_geom_angle_publ_flag
C5 N1 C1 108.0(4) . . ?
C5 N1 H13 126.0 . . ?
C1 N1 H13 126.0 . . ?
O2 S1 O3 119.1(2) . . ?
O2 S1 O1 109.1(2) . . ?
O3 S1 O1 106.5(2) . . ?
O2 S1 C4 108.0(2) . . ?
O3 S1 C4 114.7(2) . . ?
O1 S1 C4 97.1(2) . . ?
C9 S2 C6 92.1(3) . . ?
C3 O1 S1 108.2(3) . . ?
C10 O5 C11 115.5(4) . . ?
N1 C1 C10 109.3(4) . . ?
N1 C1 C2 107.6(4) . . ?
C10 C1 C2 111.4(4) . . ?
N1 C1 H3 109.5 . . ?
C10 C1 H3 109.5 . . ?
C2 C1 H3 109.5 . . ?
C3 C2 C1 113.0(4) . . ?
C3 C2 C4 106.6(4) . . ?
C1 C2 C4 105.0(4) . . ?
C3 C2 H4 110.7 . . ?
C1 C2 H4 110.7 . . ?
C4 C2 H4 110.7 . . ?
O1 C3 C2 105.0(4) . . ?
O1 C3 H1 110.7 . . ?
C2 C3 H1 110.7 . . ?
O1 C3 H2 110.7 . . ?
C2 C3 H2 110.7 . . ?
H1 C3 H2 108.8 . . ?
C5 C4 C2 104.3(4) . . ?
C5 C4 S1 114.1(3) . . ?
C2 C4 S1 103.9(3) . . ?
C5 C4 H5 111.4 . . ?
C2 C4 H5 111.4 . . ?
S1 C4 H5 111.4 . . ?
N1 C5 C6 112.7(4) . . ?
N1 C5 C4 105.9(4) . . ?
C6 C5 C4 109.7(4) . . ?
N1 C5 H6 109.5 . . ?
C6 C5 H6 109.5 . . ?
C4 C5 H6 109.5 . . ?
C7 C6 C5 128.5(5) . . ?
C7 C6 S2 110.8(4) . . ?
C5 C6 S2 120.4(5) . . ?
C6 C7 C8 113.0(6) . . ?
C6 C7 H10 123.5 . . ?
C8 C7 H10 123.5 . . ?
C9 C8 C7 112.0(6) . . ?
C9 C8 H11 124.0 . . ?
C7 C8 H11 124.0 . . ?
C8 C9 S2 112.2(4) . . ?
C8 C9 H12 123.9 . . ?
S2 C9 H12 123.9 . . ?
O4 C10 O5 124.4(5) . . ?
O4 C10 C1 125.7(5) . . ?
O5 C10 C1 109.8(4) . . ?
O5 C11 H7 109.5 . . ?
O5 C11 H8 109.5 . . ?
H7 C11 H8 109.5 . . ?
O5 C11 H9 109.5 . . ?
H7 C11 H9 109.5 . . ?
H8 C11 H9 109.5 . . ?

loop_
_geom_bond_atom_site_label_1
_geom_bond_atom_site_label_2
_geom_bond_distance
_geom_bond_site_symmetry_2
_geom_bond_publ_flag
N1 C5 1.458(7) . ?
N1 C1 1.479(6) . ?
N1 H13 0.8800 . ?
S1 O2 1.427(4) . ?
S1 O3 1.430(4) . ?
S1 O1 1.585(4) . ?
S1 C4 1.797(5) . ?
S2 C9 1.710(6) . ?
S2 C6 1.721(6) . ?
O1 C3 1.475(6) . ?
O4 C10 1.193(6) . ?
O5 C10 1.325(7) . ?
O5 C11 1.457(6) . ?
C1 C10 1.537(6) . ?
C1 C2 1.549(8) . ?
C1 H3 1.0000 . ?
C2 C3 1.518(7) . ?
C2 C4 1.553(7) . ?
C2 H4 1.0000 . ?
C3 H1 0.9900 . ?
C3 H2 0.9900 . ?
C4 C5 1.547(8) . ?
C4 H5 1.0000 . ?
C5 C6 1.509(7) . ?
C5 H6 1.0000 . ?
C6 C7 1.364(8) . ?
C7 C8 1.432(8) . ?
C7 H10 0.9500 . ?
C8 C9 1.351(9) . ?
C8 H11 0.9500 . ?
C9 H12 0.9500 . ?
C11 H7 0.9800 . ?
C11 H8 0.9800 . ?
C11 H9 0.9800 . ?

loop_
_geom_torsion_atom_site_label_1
_geom_torsion_atom_site_label_2
_geom_torsion_atom_site_label_3
_geom_torsion_atom_site_label_4
_geom_torsion
_geom_torsion_site_symmetry_1
_geom_torsion_site_symmetry_2
_geom_torsion_site_symmetry_3
_geom_torsion_site_symmetry_4
_geom_torsion_publ_flag
O2 S1 O1 C3 79.6(4) . . . . ?
O3 S1 O1 C3 -150.8(3) . . . . ?
C4 S1 O1 C3 -32.3(4) . . . . ?
C5 N1 C1 C10 101.6(5) . . . . ?
C5 N1 C1 C2 -19.5(5) . . . . ?
N1 C1 C2 C3 -115.1(4) . . . . ?
C10 C1 C2 C3 125.1(4) . . . . ?
N1 C1 C2 C4 0.7(5) . . . . ?
C10 C1 C2 C4 -119.1(4) . . . . ?
S1 O1 C3 C2 46.8(5) . . . . ?
C1 C2 C3 O1 75.7(5) . . . . ?
C4 C2 C3 O1 -39.1(6) . . . . ?
C3 C2 C4 C5 137.0(4) . . . . ?
C1 C2 C4 C5 16.9(5) . . . . ?
C3 C2 C4 S1 17.2(5) . . . . ?
C1 C2 C4 S1 -102.9(4) . . . . ?
O2 S1 C4 C5 142.6(4) . . . . ?
O3 S1 C4 C5 7.2(5) . . . . ?
O1 S1 C4 C5 -104.7(4) . . . . ?
O2 S1 C4 C2 -104.5(4) . . . . ?
O3 S1 C4 C2 120.1(4) . . . . ?
O1 S1 C4 C2 8.2(4) . . . . ?
C1 N1 C5 C6 -89.5(5) . . . . ?
C1 N1 C5 C4 30.4(5) . . . . ?
C2 C4 C5 N1 -29.1(5) . . . . ?
S1 C4 C5 N1 83.5(4) . . . . ?
C2 C4 C5 C6 92.8(5) . . . . ?
S1 C4 C5 C6 -154.6(4) . . . . ?
N1 C5 C6 C7 157.9(5) . . . . ?
C4 C5 C6 C7 40.2(7) . . . . ?
N1 C5 C6 S2 -29.6(6) . . . . ?
C4 C5 C6 S2 -147.3(4) . . . . ?
C9 S2 C6 C7 -0.4(4) . . . . ?
C9 S2 C6 C5 -174.1(4) . . . . ?
C5 C6 C7 C8 173.9(5) . . . . ?
S2 C6 C7 C8 0.9(6) . . . . ?
C6 C7 C8 C9 -1.1(8) . . . . ?
C7 C8 C9 S2 0.7(7) . . . . ?
C6 S2 C9 C8 -0.2(5) . . . . ?
C11 O5 C10 O4 8.0(8) . . . . ?
C11 O5 C10 C1 -173.3(5) . . . . ?
N1 C1 C10 O4 -114.1(6) . . . . ?
C2 C1 C10 O4 4.7(7) . . . . ?
N1 C1 C10 O5 67.2(6) . . . . ?
C2 C1 C10 O5 -174.1(4) . . . . ?
